data_1508728
loop_
_publ_author_name
'Wu, Wen-Bin'
'Huang, Jing-Mei'

_publ_section_title
;
 Highly Regioselective C-N Bond Formation through C-H Azolation of Indoles
 Promoted by Iodine in Aqueous Media.
;
_journal_issue 23
_journal_name_full 'Organic letters'
_journal_page_first 5832
_journal_page_last 5835
_journal_paper_doi 10.1021/ol302609m
_journal_volume 14
_journal_year 2012
_chemical_formula_moiety 'C11 H9 N3'
_chemical_formula_sum 'C11 H9 N3'
_chemical_formula_weight 183.21
_chemical_name_systematic
; 
2-Pyrazol-1-yl-1H-indole 
;
_space_group_IT_number 20
_symmetry_cell_setting orthorhombic
_symmetry_space_group_name_Hall 'C 2c 2'
_symmetry_space_group_name_H-M 'C 2 2 21'
_atom_sites_solution_hydrogens geom
_atom_sites_solution_primary direct
_atom_sites_solution_secondary difmap
_audit_creation_method SHELXL-97
_cell_angle_alpha 90.00
_cell_angle_beta 90.00
_cell_angle_gamma 90.00
_cell_formula_units_Z 16
_cell_length_a 10.7653(4)
_cell_length_b 11.5943(4)
_cell_length_c 29.2492(10)
_cell_measurement_reflns_used 1010
_cell_measurement_temperature 103(2)
_cell_measurement_theta_max 19.18
_cell_measurement_theta_min 2.58
_cell_volume 3650.8(2)
_computing_cell_refinement 'Bruker SAINT'
_computing_data_collection 'Bruker APEX2'
_computing_data_reduction 'Bruker SAINT'
_computing_molecular_graphics 'Bruker SHELXTL'
_computing_publication_material 'Bruker SHELXTL'
_computing_structure_refinement 'SHELXL-97 (Sheldrick, 2008)'
_computing_structure_solution 'SHELXS-97 (Sheldrick, 2008)'
_diffrn_ambient_temperature 103(2)
_diffrn_measured_fraction_theta_full 0.998
_diffrn_measured_fraction_theta_max 0.998
_diffrn_measurement_device_type 'Bruker APEX-II CCD'
_diffrn_measurement_method '\f and \w scans'
_diffrn_radiation_monochromator graphite
_diffrn_radiation_source 'fine-focus sealed tube'
_diffrn_radiation_type MoK\a
_diffrn_radiation_wavelength 0.71073
_diffrn_reflns_av_R_equivalents 0.0000
_diffrn_reflns_av_sigmaI/netI 0.0671
_diffrn_reflns_limit_h_max 14
_diffrn_reflns_limit_h_min 0
_diffrn_reflns_limit_k_max 15
_diffrn_reflns_limit_k_min 0
_diffrn_reflns_limit_l_max 38
_diffrn_reflns_limit_l_min 0
_diffrn_reflns_number 3460
_diffrn_reflns_theta_full 28.31
_diffrn_reflns_theta_max 28.31
_diffrn_reflns_theta_min 1.39
_exptl_absorpt_coefficient_mu 0.084
_exptl_absorpt_correction_T_max 0.9689
_exptl_absorpt_correction_T_min 0.9673
_exptl_absorpt_correction_type multi-scan
_exptl_absorpt_process_details twinabs
_exptl_crystal_colour colourless
_exptl_crystal_density_diffrn 1.333
_exptl_crystal_density_method 'not measured'
_exptl_crystal_description block
_exptl_crystal_F_000 1536
_exptl_crystal_size_max 0.40
_exptl_crystal_size_mid 0.40
_exptl_crystal_size_min 0.38
_refine_diff_density_max 0.309
_refine_diff_density_min -0.275
_refine_diff_density_rms 0.077
_refine_ls_extinction_method none
_refine_ls_goodness_of_fit_ref 1.108
_refine_ls_hydrogen_treatment mixed
_refine_ls_matrix_type full
_refine_ls_number_parameters 261
_refine_ls_number_reflns 3460
_refine_ls_number_restraints 2
_refine_ls_restrained_S_all 1.108
_refine_ls_R_factor_all 0.0748
_refine_ls_R_factor_gt 0.0603
_refine_ls_shift/su_max 0.001
_refine_ls_shift/su_mean 0.000
_refine_ls_structure_factor_coef Fsqd
_refine_ls_weighting_details 'calc w=1/[\s^2^(Fo^2^)+(0.0822P)^2^+4.9712P] where P=(Fo^2^+2Fc^2^)/3'
_refine_ls_weighting_scheme calc
_refine_ls_wR_factor_gt 0.1605
_refine_ls_wR_factor_ref 0.1725
_reflns_number_gt 2978
_reflns_number_total 3460
_reflns_threshold_expression >2sigma(I)
_cod_data_source_file ol302609m_si_002.cif
_cod_data_source_block 3b
_cod_depositor_comments
;
The following automatic conversions were performed:

'_symmetry_cell_setting' value 'Orthorhombic' changed to
'orthorhombic' according to
/home/saulius/struct/CIF-dictionaries/cif_core.dic dictionary named
'cif_core.dic' version 2.4.2 from 2011-04-26.

Automatic conversion script
Id: cif_fix_values 1891 2012-01-12 08:04:46Z andrius 
;
_cod_original_sg_symbol_H-M C222(1)
_cod_database_code 1508728

loop_
_symmetry_equiv_pos_as_xyz
'x, y, z'
'-x, -y, z+1/2'
'-x, y, -z+1/2'
'x, -y, -z'
'x+1/2, y+1/2, z'
'-x+1/2, -y+1/2, z+1/2'
'-x+1/2, y+1/2, -z+1/2'
'x+1/2, -y+1/2, -z'

loop_
_atom_site_label
_atom_site_type_symbol
_atom_site_fract_x
_atom_site_fract_y
_atom_site_fract_z
_atom_site_U_iso_or_equiv
_atom_site_adp_type
_atom_site_occupancy
_atom_site_symmetry_multiplicity
_atom_site_calc_flag
_atom_site_refinement_flags
C1 C 0.2216(4) 0.8226(4) 0.27990(14) 0.0199(9) Uani 1 1 d .
H1 H 0.2011 0.8575 0.3083 0.024 Uiso 1 1 calc R
C2 C 0.3259(4) 0.8521(4) 0.25422(15) 0.0223(10) Uani 1 1 d .
H2 H 0.3879 0.9076 0.2613 0.027 Uiso 1 1 calc R
C3 C 0.3185(4) 0.7831(4) 0.21651(15) 0.0222(10) Uani 1 1 d .
H3 H 0.3755 0.7817 0.1917 0.027 Uiso 1 1 calc R
C4 C 0.1638(4) 0.6425(4) 0.18872(13) 0.0171(9) Uani 1 1 d .
C5 C 0.2160(4) 0.5925(4) 0.15090(15) 0.0209(9) Uani 1 1 d .
H5 H 0.3003 0.5977 0.1415 0.025 Uiso 1 1 calc R
C6 C 0.1190(4) 0.5312(4) 0.12836(14) 0.0193(9) Uani 1 1 d .
C7 C 0.1092(5) 0.4698(4) 0.08661(15) 0.0257(11) Uani 1 1 d .
H7 H 0.1803 0.4589 0.0678 0.031 Uiso 1 1 calc R
C8 C -0.0037(5) 0.4264(4) 0.07367(15) 0.0250(10) Uani 1 1 d .
H8 H -0.0106 0.3861 0.0455 0.030 Uiso 1 1 calc R
C9 C -0.1089(5) 0.4401(4) 0.10117(14) 0.0218(10) Uani 1 1 d .
H9 H -0.1856 0.4077 0.0916 0.026 Uiso 1 1 calc R
C10 C -0.1038(4) 0.5002(4) 0.14219(13) 0.0198(9) Uani 1 1 d .
H10 H -0.1754 0.5098 0.1608 0.024 Uiso 1 1 calc R
C11 C 0.0101(4) 0.5457(3) 0.15478(13) 0.0160(9) Uani 1 1 d .
C12 C 0.2506(5) 0.7752(4) 0.52559(15) 0.0258(10) Uani 1 1 d .
H12 H 0.2876 0.7868 0.5547 0.031 Uiso 1 1 calc R
C13 C 0.2708(5) 0.6783(4) 0.49895(16) 0.0287(11) Uani 1 1 d .
H13 H 0.3215 0.6136 0.5060 0.034 Uiso 1 1 calc R
C14 C 0.2034(5) 0.6955(4) 0.46089(15) 0.0269(11) Uani 1 1 d .
H14 H 0.1977 0.6446 0.4355 0.032 Uiso 1 1 calc R
C15 C 0.0776(4) 0.8608(4) 0.43232(13) 0.0174(9) Uani 1 1 d .
C16 C 0.0390(5) 0.8269(4) 0.39008(13) 0.0208(10) Uani 1 1 d .
H16 H 0.0448 0.7518 0.3772 0.025 Uiso 1 1 calc R
C17 C -0.0127(4) 0.9286(4) 0.36884(13) 0.0185(9) Uani 1 1 d .
C18 C -0.0567(4) 0.9550(4) 0.32498(14) 0.0234(10) Uani 1 1 d .
H18 H -0.0641 0.8966 0.3024 0.028 Uiso 1 1 calc R
C19 C -0.0892(5) 1.0679(5) 0.31520(14) 0.0258(11) Uani 1 1 d .
H19 H -0.1180 1.0867 0.2854 0.031 Uiso 1 1 calc R
C20 C -0.0805(4) 1.1548(4) 0.34816(14) 0.0237(10) Uani 1 1 d .
H20 H -0.1041 1.2312 0.3403 0.028 Uiso 1 1 calc R
C21 C -0.0380(5) 1.1319(4) 0.39239(14) 0.0212(10) Uani 1 1 d .
H21 H -0.0334 1.1903 0.4151 0.025 Uiso 1 1 calc R
C22 C -0.0028(4) 1.0181(4) 0.40139(13) 0.0184(9) Uani 1 1 d .
N1 N 0.2160(3) 0.7171(3) 0.22071(11) 0.0162(7) Uani 1 1 d .
N2 N 0.1536(4) 0.7401(3) 0.26031(11) 0.0183(8) Uani 1 1 d .
N3 N 0.0407(3) 0.6125(3) 0.19212(11) 0.0153(8) Uani 1 1 d D
H3A H -0.011(4) 0.641(4) 0.2094(13) 0.023 Uiso 1 1 d D
N4 N 0.1452(4) 0.7982(3) 0.46513(11) 0.0198(8) Uani 1 1 d .
N5 N 0.1743(4) 0.8495(3) 0.50612(12) 0.0241(9) Uani 1 1 d .
N6 N 0.0504(4) 0.9740(3) 0.44058(11) 0.0191(8) Uani 1 1 d D
H6 H 0.077(5) 1.014(4) 0.4628(12) 0.029 Uiso 1 1 d D

loop_
_atom_site_aniso_label
_atom_site_aniso_U_11
_atom_site_aniso_U_22
_atom_site_aniso_U_33
_atom_site_aniso_U_23
_atom_site_aniso_U_13
_atom_site_aniso_U_12
C1 0.016(2) 0.024(2) 0.0192(19) -0.0015(19) -0.0009(17) 0.0014(18)
C2 0.021(2) 0.020(2) 0.026(2) 0.002(2) -0.0029(19) -0.0029(19)
C3 0.020(2) 0.025(2) 0.022(2) 0.0019(19) 0.0055(18) -0.0022(19)
C4 0.017(2) 0.017(2) 0.0179(18) 0.0045(18) -0.0008(17) 0.0045(17)
C5 0.015(2) 0.021(2) 0.027(2) 0.0024(19) 0.0074(18) 0.0033(18)
C6 0.024(2) 0.016(2) 0.0180(19) 0.0030(18) 0.0060(17) 0.0060(18)
C7 0.032(3) 0.021(3) 0.024(2) -0.003(2) 0.011(2) 0.005(2)
C8 0.036(3) 0.014(2) 0.024(2) -0.0013(19) 0.002(2) 0.002(2)
C9 0.027(2) 0.015(2) 0.023(2) 0.0001(19) -0.0007(19) -0.0015(19)
C10 0.024(2) 0.016(2) 0.019(2) 0.0047(18) 0.0051(18) 0.0006(18)
C11 0.022(2) 0.012(2) 0.0137(17) 0.0036(16) 0.0034(17) 0.0035(17)
C12 0.039(3) 0.018(2) 0.020(2) 0.003(2) 0.001(2) 0.001(2)
C13 0.040(3) 0.021(2) 0.025(2) 0.003(2) 0.003(2) 0.008(2)
C14 0.038(3) 0.019(3) 0.024(2) -0.004(2) 0.005(2) 0.002(2)
C15 0.023(2) 0.013(2) 0.0168(19) -0.0011(17) 0.0048(17) -0.0046(17)
C16 0.023(2) 0.016(2) 0.023(2) -0.0063(18) 0.0012(18) -0.0015(18)
C17 0.016(2) 0.021(2) 0.0190(19) -0.0019(18) 0.0024(17) -0.0011(18)
C18 0.018(2) 0.029(3) 0.023(2) -0.007(2) 0.0003(18) -0.0034(19)
C19 0.019(2) 0.040(3) 0.018(2) 0.003(2) -0.0034(18) -0.001(2)
C20 0.018(2) 0.027(3) 0.026(2) 0.006(2) 0.0015(18) 0.0001(19)
C21 0.021(2) 0.021(2) 0.022(2) -0.0009(19) -0.0010(18) 0.0022(19)
C22 0.015(2) 0.024(2) 0.0167(19) -0.0023(19) 0.0031(16) -0.0039(18)
N1 0.0144(17) 0.0183(19) 0.0158(15) 0.0057(15) 0.0043(14) 0.0016(15)
N2 0.0172(19) 0.025(2) 0.0128(16) 0.0017(15) 0.0024(14) 0.0019(15)
N3 0.0164(18) 0.018(2) 0.0114(16) 0.0010(14) 0.0033(14) 0.0028(14)
N4 0.028(2) 0.0162(19) 0.0150(16) -0.0012(15) 0.0030(15) -0.0002(16)
N5 0.039(2) 0.017(2) 0.0168(17) -0.0048(16) 0.0034(17) 0.0028(17)
N6 0.027(2) 0.015(2) 0.0148(16) -0.0055(15) 0.0019(15) -0.0010(15)

loop_
_atom_type_symbol
_atom_type_description
_atom_type_scat_dispersion_real
_atom_type_scat_dispersion_imag
_atom_type_scat_source
C C 0.0033 0.0016 'International Tables Vol C Tables 4.2.6.8 and 6.1.1.4'
H H 0.0000 0.0000 'International Tables Vol C Tables 4.2.6.8 and 6.1.1.4'
N N 0.0061 0.0033 'International Tables Vol C Tables 4.2.6.8 and 6.1.1.4'

loop_
_geom_angle_atom_site_label_1
_geom_angle_atom_site_label_2
_geom_angle_atom_site_label_3
_geom_angle
N2 C1 C2 112.8(4)
N2 C1 H1 123.6
C2 C1 H1 123.6
C3 C2 C1 104.2(4)
C3 C2 H2 127.9
C1 C2 H2 127.9
N1 C3 C2 107.8(4)
N1 C3 H3 126.1
C2 C3 H3 126.1
C5 C4 N3 110.3(4)
C5 C4 N1 129.8(4)
N3 C4 N1 119.9(4)
C4 C5 C6 106.5(4)
C4 C5 H5 126.8
C6 C5 H5 126.8
C11 C6 C7 118.0(4)
C11 C6 C5 107.2(4)
C7 C6 C5 134.7(4)
C8 C7 C6 119.3(4)
C8 C7 H7 120.4
C6 C7 H7 120.4
C7 C8 C9 121.2(4)
C7 C8 H8 119.4
C9 C8 H8 119.4
C10 C9 C8 121.5(4)
C10 C9 H9 119.3
C8 C9 H9 119.3
C11 C10 C9 117.1(4)
C11 C10 H10 121.4
C9 C10 H10 121.4
N3 C11 C10 129.5(4)
N3 C11 C6 107.6(4)
C10 C11 C6 122.9(4)
N5 C12 C13 112.7(4)
N5 C12 H12 123.7
C13 C12 H12 123.7
C14 C13 C12 105.1(4)
C14 C13 H13 127.4
C12 C13 H13 127.4
C13 C14 N4 107.8(4)
C13 C14 H14 126.1
N4 C14 H14 126.1
C16 C15 N6 111.9(4)
C16 C15 N4 128.9(4)
N6 C15 N4 119.1(4)
C15 C16 C17 105.8(4)
C15 C16 H16 127.1
C17 C16 H16 127.1
C18 C17 C22 118.8(4)
C18 C17 C16 134.6(4)
C22 C17 C16 106.3(3)
C19 C18 C17 118.7(4)
C19 C18 H18 120.6
C17 C18 H18 120.6
C18 C19 C20 121.5(4)
C18 C19 H19 119.3
C20 C19 H19 119.3
C19 C20 C21 121.5(4)
C19 C20 H20 119.2
C21 C20 H20 119.2
C22 C21 C20 116.3(4)
C22 C21 H21 121.9
C20 C21 H21 121.9
N6 C22 C21 128.3(4)
N6 C22 C17 108.6(4)
C21 C22 C17 123.1(4)
C3 N1 N2 111.7(4)
C3 N1 C4 128.4(4)
N2 N1 C4 119.5(3)
C1 N2 N1 103.5(3)
C4 N3 C11 108.4(3)
C4 N3 H3A 126(4)
C11 N3 H3A 124(4)
C14 N4 N5 110.9(4)
C14 N4 C15 129.2(4)
N5 N4 C15 119.3(3)
C12 N5 N4 103.6(4)
C15 N6 C22 107.4(3)
C15 N6 H6 126(4)
C22 N6 H6 125(4)

loop_
_geom_bond_atom_site_label_1
_geom_bond_atom_site_label_2
_geom_bond_distance
C1 N2 1.334(6)
C1 C2 1.394(6)
C1 H1 0.9500
C2 C3 1.365(6)
C2 H2 0.9500
C3 N1 1.348(6)
C3 H3 0.9500
C4 C5 1.369(6)
C4 N3 1.373(6)
C4 N1 1.393(6)
C5 C6 1.425(7)
C5 H5 0.9500
C6 C11 1.414(6)
C6 C7 1.417(6)
C7 C8 1.369(7)
C7 H7 0.9500
C8 C9 1.399(7)
C8 H8 0.9500
C9 C10 1.389(6)
C9 H9 0.9500
C10 C11 1.385(6)
C10 H10 0.9500
C11 N3 1.379(5)
C12 N5 1.320(6)
C12 C13 1.384(6)
C12 H12 0.9500
C13 C14 1.344(7)
C13 H13 0.9500
C14 N4 1.351(6)
C14 H14 0.9500
C15 C16 1.362(5)
C15 N6 1.366(5)
C15 N4 1.407(5)
C16 C17 1.444(6)
C16 H16 0.9500
C17 C18 1.402(6)
C17 C22 1.412(6)
C18 C19 1.385(7)
C18 H18 0.9500
C19 C20 1.398(7)
C19 H19 0.9500
C20 C21 1.398(6)
C20 H20 0.9500
C21 C22 1.397(6)
C21 H21 0.9500
C22 N6 1.380(5)
N1 N2 1.366(5)
N3 H3A 0.820(19)
N4 N5 1.375(5)
N6 H6 0.849(19)

loop_
_cod_related_entry_id
_cod_related_entry_code
_cod_related_entry_database
1 28505237 ChemSpider
